data_7109189
loop_
_publ_author_name
'Hai Xia'
'Danqing Liu'
'Xiaomin Xua'
'Qian Miao'

_publ_section_title
;
 Ambipolar organic semiconductors from electron-accepting cyclopenta-fused
 anthracene
;
_journal_name_full Chem.Commun.
_journal_page_first 4301
_journal_paper_doi 10.1039/c2cc34992b
_journal_volume 49
_journal_year 2013
_chemical_formula_sum 'C28 H26 Si2'
_chemical_formula_weight 418.67
_chemical_name_systematic
;
2,7-bis((trimethylsilyl)ethynyl)cyclopenta[hi]aceanthrylene
;
_space_group_IT_number 2
_symmetry_cell_setting triclinic
_symmetry_space_group_name_Hall '-P 1'
_symmetry_space_group_name_H-M 'P -1'
_atom_sites_solution_hydrogens geom
_atom_sites_solution_primary direct
_atom_sites_solution_secondary difmap
_audit_creation_method SHELXL-97
_cell_angle_alpha 82.438(3)
_cell_angle_beta 87.220(3)
_cell_angle_gamma 63.216(3)
_cell_formula_units_Z 1
_cell_length_a 6.1885(10)
_cell_length_b 6.8198(12)
_cell_length_c 16.531(3)
_cell_measurement_reflns_used 59
_cell_measurement_temperature 296(2)
_cell_measurement_theta_max 15
_cell_measurement_theta_min 15
_cell_volume 617.36(19)
_computing_cell_refinement 'BRUKER KAPPA APEXII DUO DIFFRACTOMETER'
_computing_data_collection 'BRUKER KAPPA APEXII DUO DIFFRACTOMETER'
_computing_data_reduction 'BRUKER KAPPA APEXII DUO DIFFRACTOMETER'
_computing_molecular_graphics 'SIEMENS SHELXTL'
_computing_publication_material 'SIEMENS SHELXTL'
_computing_structure_refinement 'SHELXL-97 (Sheldrick, 2008)'
_computing_structure_solution 'SHELXS-97 (Sheldrick, 2008)'
_diffrn_ambient_temperature 296(2)
_diffrn_measured_fraction_theta_full 0.952
_diffrn_measured_fraction_theta_max 0.952
_diffrn_measurement_device_type 'BRUKER KAPPA APEXII DUO DIFFRACTOMETER'
_diffrn_measurement_method 'PHI & OMEGA SCAN'
_diffrn_radiation_monochromator graphite
_diffrn_radiation_source 'fine-focus sealed tube'
_diffrn_radiation_type MoK\a
_diffrn_radiation_wavelength 0.71073
_diffrn_reflns_av_R_equivalents 0.0702
_diffrn_reflns_av_sigmaI/netI 0.0711
_diffrn_reflns_limit_h_max 7
_diffrn_reflns_limit_h_min -7
_diffrn_reflns_limit_k_max 8
_diffrn_reflns_limit_k_min -8
_diffrn_reflns_limit_l_max 19
_diffrn_reflns_limit_l_min -19
_diffrn_reflns_number 5967
_diffrn_reflns_theta_full 25.25
_diffrn_reflns_theta_max 25.25
_diffrn_reflns_theta_min 3.69
_exptl_absorpt_coefficient_mu 0.155
_exptl_absorpt_correction_T_max 0.7456
_exptl_absorpt_correction_T_min 0.5960
_exptl_absorpt_correction_type multi-scan
_exptl_crystal_colour black
_exptl_crystal_density_diffrn 1.126
_exptl_crystal_density_method 'not measured'
_exptl_crystal_description block
_exptl_crystal_F_000 222
_exptl_crystal_size_max 0.40
_exptl_crystal_size_mid 0.30
_exptl_crystal_size_min 0.20
_refine_diff_density_max 0.290
_refine_diff_density_min -0.298
_refine_diff_density_rms 0.058
_refine_ls_extinction_method none
_refine_ls_goodness_of_fit_ref 1.014
_refine_ls_hydrogen_treatment riding
_refine_ls_matrix_type full
_refine_ls_number_parameters 136
_refine_ls_number_reflns 2130
_refine_ls_number_restraints 0
_refine_ls_restrained_S_all 1.014
_refine_ls_R_factor_all 0.0773
_refine_ls_R_factor_gt 0.0619
_refine_ls_shift/su_max 0.008
_refine_ls_shift/su_mean 0.002
_refine_ls_structure_factor_coef Fsqd
_refine_ls_weighting_details 'calc w=1/[\s^2^(Fo^2^)+(0.1240P)^2^+0.0470P] where P=(Fo^2^+2Fc^2^)/3'
_refine_ls_weighting_scheme calc
_refine_ls_wR_factor_gt 0.1694
_refine_ls_wR_factor_ref 0.1875
_reflns_number_gt 1674
_reflns_number_total 2130
_reflns_threshold_expression >2sigma(I)
_cod_data_source_file c2cc34992b.txt
_cod_data_source_block bisTMSacetyleneDCPA
_cod_original_cell_volume 617.37(18)
_cod_original_sg_symbol_H-M P-1
_cod_database_code 7109189

loop_
_symmetry_equiv_pos_as_xyz
'x, y, z'
'-x, -y, -z'

loop_
_atom_site_label
_atom_site_type_symbol
_atom_site_fract_x
_atom_site_fract_y
_atom_site_fract_z
_atom_site_U_iso_or_equiv
_atom_site_adp_type
_atom_site_occupancy
_atom_site_symmetry_multiplicity
_atom_site_calc_flag
_atom_site_refinement_flags
Si1 Si 0.50873(14) 0.84551(13) 0.35046(4) 0.0558(3) Uani 1 1 d .
C1 C 0.2618(8) 0.9499(11) 0.4227(3) 0.132(2) Uani 1 1 d .
H1A H 0.1278 1.0780 0.3965 0.198 Uiso 1 1 calc R
H1B H 0.3161 0.9892 0.4687 0.198 Uiso 1 1 calc R
H1C H 0.2117 0.8372 0.4410 0.198 Uiso 1 1 calc R
C2 C 0.7683(11) 0.5949(9) 0.3990(3) 0.1355(19) Uani 1 1 d .
H2A H 0.8958 0.5409 0.3602 0.203 Uiso 1 1 calc R
H2B H 0.7174 0.4828 0.4171 0.203 Uiso 1 1 calc R
H2C H 0.8262 0.6313 0.4449 0.203 Uiso 1 1 calc R
C3 C 0.6167(9) 1.0495(8) 0.3131(3) 0.1147(17) Uani 1 1 d .
H3A H 0.4847 1.1817 0.2881 0.172 Uiso 1 1 calc R
H3B H 0.7410 0.9902 0.2736 0.172 Uiso 1 1 calc R
H3C H 0.6812 1.0839 0.3579 0.172 Uiso 1 1 calc R
C4 C 0.3970(6) 0.7724(5) 0.26486(17) 0.0628(8) Uani 1 1 d .
C5 C 0.3127(5) 0.7187(5) 0.21253(16) 0.0545(7) Uani 1 1 d .
C6 C 0.2151(4) 0.6542(4) 0.15074(15) 0.0473(6) Uani 1 1 d .
C7 C 0.2321(4) 0.7083(4) 0.06275(14) 0.0432(6) Uani 1 1 d .
C8 C 0.3317(5) 0.8226(4) 0.01449(16) 0.0509(7) Uani 1 1 d .
H8A H 0.4123 0.8889 0.0376 0.061 Uiso 1 1 calc R
C9 C 0.3112(5) 0.8397(4) -0.07173(16) 0.0520(7) Uani 1 1 d .
H9A H 0.3771 0.9204 -0.1045 0.062 Uiso 1 1 calc R
C10 C 0.1986(4) 0.7422(4) -0.10816(15) 0.0459(6) Uani 1 1 d .
H10A H 0.1901 0.7561 -0.1648 0.055 Uiso 1 1 calc R
C11 C 0.0942(4) 0.6193(4) -0.05992(13) 0.0383(5) Uani 1 1 d .
C12 C 0.1137(4) 0.6066(4) 0.02517(13) 0.0382(6) Uani 1 1 d .
C13 C -0.0256(4) 0.5039(4) -0.08525(13) 0.0395(6) Uani 1 1 d .
C14 C -0.0906(4) 0.4708(4) -0.16316(14) 0.0462(6) Uani 1 1 d .
H14 H -0.0541 0.5253 -0.2138 0.055 Uiso 1 1 calc R

loop_
_atom_site_aniso_label
_atom_site_aniso_U_11
_atom_site_aniso_U_22
_atom_site_aniso_U_33
_atom_site_aniso_U_23
_atom_site_aniso_U_13
_atom_site_aniso_U_12
Si1 0.0655(6) 0.0736(6) 0.0413(5) -0.0120(3) -0.0076(3) -0.0404(5)
C1 0.112(3) 0.224(6) 0.096(3) -0.082(4) 0.032(3) -0.093(4)
C2 0.157(4) 0.107(4) 0.108(3) -0.006(3) -0.061(3) -0.025(3)
C3 0.155(4) 0.148(4) 0.089(3) 0.014(3) -0.036(3) -0.114(4)
C4 0.0732(18) 0.081(2) 0.0495(16) -0.0146(13) -0.0050(14) -0.0456(17)
C5 0.0580(16) 0.0685(18) 0.0470(15) -0.0146(11) -0.0025(12) -0.0350(15)
C6 0.0471(14) 0.0560(15) 0.0436(13) -0.0134(10) -0.0034(10) -0.0251(12)
C7 0.0406(12) 0.0486(14) 0.0451(14) -0.0134(10) -0.0024(10) -0.0219(11)
C8 0.0510(15) 0.0571(16) 0.0590(16) -0.0124(11) -0.0023(12) -0.0354(13)
C9 0.0535(15) 0.0576(16) 0.0553(15) -0.0045(11) 0.0036(12) -0.0348(14)
C10 0.0487(14) 0.0530(15) 0.0394(13) -0.0031(10) 0.0018(10) -0.0267(12)
C11 0.0355(11) 0.0416(13) 0.0385(12) -0.0071(9) -0.0011(9) -0.0171(10)
C12 0.0352(11) 0.0448(13) 0.0388(12) -0.0095(9) 0.0003(9) -0.0206(10)
C13 0.0375(12) 0.0445(14) 0.0364(12) -0.0081(9) -0.0016(9) -0.0174(11)
C14 0.0486(14) 0.0574(16) 0.0363(13) -0.0085(10) -0.0010(10) -0.0262(13)

loop_
_atom_type_symbol
_atom_type_description
_atom_type_scat_dispersion_real
_atom_type_scat_dispersion_imag
_atom_type_scat_source
C C 0.0033 0.0016 'International Tables Vol C Tables 4.2.6.8 and 6.1.1.4'
H H 0.0000 0.0000 'International Tables Vol C Tables 4.2.6.8 and 6.1.1.4'
Si Si 0.0817 0.0704 'International Tables Vol C Tables 4.2.6.8 and 6.1.1.4'

loop_
_geom_angle_atom_site_label_1
_geom_angle_atom_site_label_2
_geom_angle_atom_site_label_3
_geom_angle
_geom_angle_site_symmetry_1
C4 Si1 C1 107.73(18) .
C4 Si1 C3 109.46(17) .
C1 Si1 C3 112.3(3) .
C4 Si1 C2 108.9(2) .
C1 Si1 C2 110.4(3) .
C3 Si1 C2 108.0(3) .
C5 C4 Si1 174.9(3) .
C4 C5 C6 179.6(3) .
C14 C6 C5 126.0(2) 2_565
C14 C6 C7 108.4(2) 2_565
C5 C6 C7 125.6(2) .
C8 C7 C12 118.7(2) .
C8 C7 C6 135.4(2) .
C12 C7 C6 105.8(2) .
C7 C8 C9 119.1(2) .
C10 C9 C8 122.4(2) .
C9 C10 C11 120.2(2) .
C12 C11 C13 114.4(2) .
C12 C11 C10 116.6(2) .
C13 C11 C10 129.1(2) .
C13 C12 C11 127.3(2) 2_565
C13 C12 C7 109.8(2) 2_565
C11 C12 C7 122.9(2) .
C12 C13 C11 118.4(2) 2_565
C12 C13 C14 106.80(19) 2_565
C11 C13 C14 134.8(2) .
C6 C14 C13 109.2(2) 2_565

loop_
_geom_bond_atom_site_label_1
_geom_bond_atom_site_label_2
_geom_bond_distance
_geom_bond_site_symmetry_2
Si1 C4 1.822(3) .
Si1 C1 1.826(4) .
Si1 C3 1.826(4) .
Si1 C2 1.853(5) .
C4 C5 1.206(4) .
C5 C6 1.421(3) .
C6 C14 1.375(3) 2_565
C6 C7 1.463(3) .
C7 C8 1.359(3) .
C7 C12 1.421(3) .
C8 C9 1.422(4) .
C9 C10 1.361(3) .
C10 C11 1.421(3) .
C11 C12 1.406(3) .
C11 C13 1.410(3) .
C12 C13 1.404(3) 2_565
C13 C12 1.404(3) 2_565
C13 C14 1.442(3) .
C14 C6 1.375(3) 2_565
